data_2213974
loop_
_publ_author_name
'Qing-Jian Liu'

_publ_section_title <i>N</i>-Methyl-1,2-diphenylcyclobuteno[3,4-<i>a</i>]naphthalene-2,3-dicarboximide
_journal_coeditor_code SJ2314
_journal_issue 6
_journal_name_full 'Acta Crystallographica Section E'
_journal_page_first o2901
_journal_page_last o2901
_journal_paper_doi 10.1107/S1600536807022568
_journal_volume 63
_journal_year 2007
_chemical_formula_iupac 'C27 H19 N O2'
_chemical_formula_moiety 'C27 H19 N O2'
_chemical_formula_structural 'C27 H19 N O2'
_chemical_formula_sum 'C27 H19 N O2'
_chemical_formula_weight 389.43
_chemical_melting_point 505
_chemical_name_systematic
;
N-Methyl-1,2-diphenylcyclobuteno[3,4-a]naphthalene-2,3-dicarboximide
;
_space_group_IT_number 14
_symmetry_cell_setting monoclinic
_symmetry_space_group_name_Hall '-P 2ybc'
_symmetry_space_group_name_H-M 'P 1 21/c 1'
_atom_sites_solution_hydrogens geom
_atom_sites_solution_primary direct
_atom_sites_solution_secondary difmap
_cell_angle_alpha 90.00
_cell_angle_beta 97.326(3)
_cell_angle_gamma 90.00
_cell_formula_units_Z 4
_cell_length_a 10.763(2)
_cell_length_b 7.9925(15)
_cell_length_c 23.438(5)
_cell_measurement_reflns_used 1602
_cell_measurement_temperature 298(2)
_cell_measurement_theta_max 20.879
_cell_measurement_theta_min 2.421
_cell_volume 1999.8(7)
_computing_cell_refinement 'SAINT (Bruker, 2001)'
_computing_data_collection 'SMART (Bruker, 2001)'
_computing_data_reduction SAINT
_computing_molecular_graphics SHELXTL
_computing_publication_material SHELXTL
_computing_structure_refinement SHELXTL
_computing_structure_solution 'SHELXTL (Sheldrick, 2001)'
_diffrn_ambient_temperature 298(2)
_diffrn_measured_fraction_theta_full 0.998
_diffrn_measured_fraction_theta_max 0.998
_diffrn_measurement_device_type 'Bruker SMART APEX CCD area-detector'
_diffrn_measurement_method '\f and \w'
_diffrn_radiation_monochromator graphite
_diffrn_radiation_source 'fine-focus sealed tube'
_diffrn_radiation_type MoK\a
_diffrn_radiation_wavelength 0.71073
_diffrn_reflns_av_R_equivalents 0.0624
_diffrn_reflns_av_sigmaI/netI 0.0709
_diffrn_reflns_limit_h_max 13
_diffrn_reflns_limit_h_min -11
_diffrn_reflns_limit_k_max 7
_diffrn_reflns_limit_k_min -9
_diffrn_reflns_limit_l_max 24
_diffrn_reflns_limit_l_min -28
_diffrn_reflns_reduction_process
;
?
;
_diffrn_reflns_theta_full 25.00
_diffrn_reflns_theta_max 25.50
_diffrn_reflns_theta_min 1.91
_diffrn_standards_number 0
_exptl_absorpt_coefficient_mu 0.081
_exptl_absorpt_correction_type none
_exptl_crystal_colour colourless
_exptl_crystal_density_diffrn 1.293
_exptl_crystal_density_method 'Not measured'
_exptl_crystal_description plate
_exptl_crystal_F_000 816
_exptl_crystal_size_max 0.28
_exptl_crystal_size_mid 0.22
_exptl_crystal_size_min 0.08
_refine_diff_density_max 0.170
_refine_diff_density_min -0.147
_refine_ls_extinction_method none
_refine_ls_goodness_of_fit_ref 1.014
_refine_ls_hydrogen_treatment constr
_refine_ls_matrix_type full
_refine_ls_number_parameters 272
_refine_ls_number_reflns 3715
_refine_ls_number_restraints 0
_refine_ls_restrained_S_all 1.014
_refine_ls_R_factor_all 0.0971
_refine_ls_R_factor_gt 0.0576
_refine_ls_shift/su_max 0.000
_refine_ls_shift/su_mean 0.000
_refine_ls_structure_factor_coef Fsqd
_refine_ls_weighting_details 'calc w=1/[\s^2^(Fo^2^)+(0.0426P)^2^] where P=(Fo^2^+2Fc^2^)/3'
_refine_ls_weighting_scheme calc
_refine_ls_wR_factor_gt 0.1086
_refine_ls_wR_factor_ref 0.1232
_reflns_number_gt 2456
_reflns_number_total 3715
_reflns_threshold_expression I>2\s(I)
_cod_data_source_file sj2314.cif
_cod_data_source_block I
_cod_original_sg_symbol_H-M 'P 21/c'
_cod_database_code 2213974
_cod_database_fobs_code 2213974

loop_
_symmetry_equiv_pos_as_xyz
' x, y, z '
'-x, y+1/2, -z+1/2'
' -x, -y, -z '
' x, -y-1/2, z-1/2'

loop_
_atom_site_type_symbol
_atom_site_label
_atom_site_fract_x
_atom_site_fract_y
_atom_site_fract_z
_atom_site_U_iso_or_equiv
_atom_site_adp_type
_atom_site_calc_flag
_atom_site_refinement_flags
_atom_site_occupancy
C C1 0.5270(3) 0.7812(4) 0.55850(12) 0.0659(9) Uani d . 1
H H1A 0.5237 0.7875 0.5174 0.099 Uiso calc R 1
H H1B 0.6028 0.7257 0.5743 0.099 Uiso calc R 1
H H1C 0.5256 0.8921 0.5741 0.099 Uiso calc R 1
C C2 0.4147(2) 0.5119(3) 0.57395(9) 0.0415(6) Uani d . 1
C C3 0.2884(2) 0.4690(3) 0.58640(9) 0.0362(6) Uani d . 1
C C4 0.2254(2) 0.3278(3) 0.57293(9) 0.0417(6) Uani d . 1
H H4 0.2692 0.2324 0.5647 0.050 Uiso calc R 1
C C5 0.0900(2) 0.3192(3) 0.57082(9) 0.0406(6) Uani d . 1
C C6 0.0276(3) 0.1680(3) 0.55931(10) 0.0528(7) Uani d . 1
H H6 0.0738 0.0705 0.5568 0.063 Uiso calc R 1
C C7 -0.1008(3) 0.1601(4) 0.55158(11) 0.0608(8) Uani d . 1
H H7 -0.1408 0.0576 0.5448 0.073 Uiso calc R 1
C C8 -0.1705(3) 0.3042(4) 0.55384(11) 0.0577(8) Uani d . 1
H H8 -0.2576 0.3000 0.5480 0.069 Uiso calc R 1
C C9 -0.1089(2) 0.4554(4) 0.56487(10) 0.0501(7) Uani d . 1
H H9 -0.1560 0.5526 0.5658 0.060 Uiso calc R 1
C C10 0.0197(2) 0.4662(3) 0.57446(9) 0.0389(6) Uani d . 1
C C11 0.0817(2) 0.6310(3) 0.59191(10) 0.0384(6) Uani d . 1
H H11 0.0499 0.7255 0.5677 0.046 Uiso calc R 1
C C12 0.2275(2) 0.6241(3) 0.60469(9) 0.0361(6) Uani d . 1
C C13 0.3101(2) 0.7618(3) 0.58514(10) 0.0428(6) Uani d . 1
C C14 0.4107(2) 0.5646(3) 0.72463(10) 0.0410(6) Uani d . 1
H H14 0.4304 0.5042 0.6931 0.049 Uiso calc R 1
C C15 0.4926(2) 0.5629(3) 0.77487(11) 0.0477(7) Uani d . 1
H H15 0.5656 0.4997 0.7773 0.057 Uiso calc R 1
C C16 0.4659(2) 0.6550(3) 0.82139(11) 0.0506(7) Uani d . 1
H H16 0.5206 0.6538 0.8555 0.061 Uiso calc R 1
C C17 0.3578(2) 0.7489(3) 0.81730(11) 0.0496(7) Uani d . 1
H H17 0.3406 0.8131 0.8484 0.060 Uiso calc R 1
C C18 0.2754(2) 0.7483(3) 0.76758(10) 0.0435(6) Uani d . 1
H H18 0.2023 0.8114 0.7655 0.052 Uiso calc R 1
C C19 0.2998(2) 0.6539(3) 0.71998(9) 0.0342(6) Uani d . 1
C C20 0.2084(2) 0.6472(3) 0.66827(10) 0.0360(6) Uani d . 1
C C21 0.0834(2) 0.6619(3) 0.65621(10) 0.0373(6) Uani d . 1
C C22 -0.0208(2) 0.6824(3) 0.69000(10) 0.0386(6) Uani d . 1
C C23 -0.0146(2) 0.6137(3) 0.74466(11) 0.0475(7) Uani d . 1
H H23 0.0551 0.5512 0.7594 0.057 Uiso calc R 1
C C24 -0.1108(3) 0.6373(3) 0.77724(12) 0.0585(8) Uani d . 1
H H24 -0.1054 0.5916 0.8140 0.070 Uiso calc R 1
C C25 -0.2141(3) 0.7276(4) 0.75599(15) 0.0628(9) Uani d . 1
H H25 -0.2781 0.7451 0.7785 0.075 Uiso calc R 1
C C26 -0.2234(3) 0.7922(4) 0.70151(15) 0.0635(9) Uani d . 1
H H26 -0.2948 0.8510 0.6866 0.076 Uiso calc R 1
C C27 -0.1271(2) 0.7703(3) 0.66871(12) 0.0521(7) Uani d . 1
H H27 -0.1338 0.8152 0.6318 0.062 Uiso calc R 1
N N1 0.41972(19) 0.6876(3) 0.57308(8) 0.0442(5) Uani d . 1
O O1 0.50087(17) 0.4229(2) 0.56464(7) 0.0553(5) Uani d . 1
O O2 0.28991(17) 0.9106(2) 0.58275(8) 0.0599(5) Uani d . 1

loop_
_atom_site_aniso_label
_atom_site_aniso_U_11
_atom_site_aniso_U_22
_atom_site_aniso_U_33
_atom_site_aniso_U_12
_atom_site_aniso_U_13
_atom_site_aniso_U_23
C1 0.056(2) 0.076(2) 0.068(2) -0.0136(16) 0.0180(15) -0.0095(16)
C2 0.0456(17) 0.0540(18) 0.0244(13) 0.0114(13) 0.0026(11) 0.0012(12)
C3 0.0397(15) 0.0406(15) 0.0282(13) 0.0099(12) 0.0038(11) 0.0018(11)
C4 0.0517(18) 0.0376(15) 0.0352(14) 0.0127(13) 0.0033(12) 0.0013(12)
C5 0.0518(17) 0.0427(16) 0.0270(13) 0.0008(13) 0.0044(11) 0.0015(12)
C6 0.066(2) 0.0465(17) 0.0441(17) -0.0019(15) 0.0011(14) -0.0001(13)
C7 0.074(2) 0.062(2) 0.0461(17) -0.0197(17) 0.0068(15) -0.0055(15)
C8 0.0507(18) 0.082(2) 0.0396(16) -0.0136(17) 0.0035(13) -0.0123(16)
C9 0.0482(18) 0.066(2) 0.0352(15) 0.0011(14) 0.0032(12) -0.0057(14)
C10 0.0445(16) 0.0473(16) 0.0247(13) 0.0014(13) 0.0037(11) -0.0009(11)
C11 0.0418(16) 0.0352(15) 0.0369(14) 0.0096(11) 0.0000(11) 0.0009(11)
C12 0.0393(15) 0.0360(14) 0.0333(14) 0.0066(11) 0.0064(11) 0.0002(11)
C13 0.0472(17) 0.0475(17) 0.0331(15) 0.0040(14) 0.0025(12) -0.0012(13)
C14 0.0384(16) 0.0432(15) 0.0424(15) 0.0003(12) 0.0084(12) -0.0016(12)
C15 0.0352(16) 0.0543(18) 0.0522(17) -0.0018(13) -0.0001(13) 0.0018(14)
C16 0.0435(17) 0.0651(19) 0.0406(16) -0.0135(14) -0.0051(12) 0.0041(14)
C17 0.0517(18) 0.0574(18) 0.0405(16) -0.0093(14) 0.0084(13) -0.0111(13)
C18 0.0406(16) 0.0454(15) 0.0451(16) 0.0014(12) 0.0082(12) -0.0047(13)
C19 0.0350(14) 0.0331(14) 0.0354(14) -0.0008(11) 0.0077(11) 0.0003(11)
C20 0.0385(15) 0.0330(14) 0.0367(14) 0.0056(11) 0.0050(11) -0.0019(11)
C21 0.0411(16) 0.0328(14) 0.0378(14) 0.0070(11) 0.0039(11) -0.0013(11)
C22 0.0358(15) 0.0355(14) 0.0439(16) 0.0039(11) 0.0030(11) -0.0107(12)
C23 0.0424(17) 0.0458(17) 0.0556(18) 0.0050(12) 0.0110(13) 0.0006(14)
C24 0.063(2) 0.0551(19) 0.0621(19) -0.0040(15) 0.0253(16) -0.0019(15)
C25 0.051(2) 0.058(2) 0.086(3) -0.0054(16) 0.0312(17) -0.0236(18)
C26 0.0395(18) 0.067(2) 0.083(2) 0.0123(14) 0.0045(16) -0.0260(18)
C27 0.0470(18) 0.0579(18) 0.0501(17) 0.0131(14) 0.0016(13) -0.0109(14)
N1 0.0416(13) 0.0496(14) 0.0422(13) -0.0013(11) 0.0084(10) -0.0006(10)
O1 0.0509(12) 0.0680(13) 0.0486(12) 0.0213(10) 0.0125(9) 0.0012(9)
O2 0.0661(14) 0.0384(11) 0.0755(14) 0.0037(10) 0.0095(10) 0.0017(10)

loop_
_atom_type_symbol
_atom_type_description
_atom_type_scat_dispersion_real
_atom_type_scat_dispersion_imag
_atom_type_scat_source
C C 0.0033 0.0016 'International Tables Vol C Tables 4.2.6.8 and 6.1.1.4'
H H 0.0000 0.0000 'International Tables Vol C Tables 4.2.6.8 and 6.1.1.4'
N N 0.0061 0.0033 'International Tables Vol C Tables 4.2.6.8 and 6.1.1.4'
O O 0.0106 0.0060 'International Tables Vol C Tables 4.2.6.8 and 6.1.1.4'

loop_
_diffrn_reflns_number
10516

loop_
_geom_angle_atom_site_label_1
_geom_angle_atom_site_label_2
_geom_angle_atom_site_label_3
_geom_angle
_geom_angle_publ_flag
N1 C1 H1A 109.5 n
N1 C1 H1B 109.5 n
H1A C1 H1B 109.5 n
N1 C1 H1C 109.5 n
H1A C1 H1C 109.5 n
H1B C1 H1C 109.5 n
O1 C2 N1 123.5(2) n
O1 C2 C3 130.5(3) n
N1 C2 C3 105.9(2) n
C4 C3 C2 127.4(2) ?
C4 C3 C12 122.9(2) ?
C2 C3 C12 108.4(2) n
C3 C4 C5 121.7(2) ?
C3 C4 H4 119.1 n
C5 C4 H4 119.1 n
C6 C5 C10 119.1(3) n
C6 C5 C4 120.3(2) n
C10 C5 C4 120.2(2) ?
C7 C6 C5 121.2(3) n
C7 C6 H6 119.4 n
C5 C6 H6 119.4 n
C6 C7 C8 120.0(3) n
C6 C7 H7 120.0 n
C8 C7 H7 120.0 n
C7 C8 C9 119.0(3) n
C7 C8 H8 120.5 n
C9 C8 H8 120.5 n
C10 C9 C8 122.2(3) n
C10 C9 H9 118.9 n
C8 C9 H9 118.9 n
C9 C10 C5 118.4(2) n
C9 C10 C11 120.0(2) n
C5 C10 C11 121.5(2) ?
C10 C11 C21 111.00(19) ?
C10 C11 C12 114.87(19) ?
C21 C11 C12 86.05(17) ?
C10 C11 H11 114.0 n
C21 C11 H11 114.0 n
C12 C11 H11 114.0 n
C3 C12 C13 102.7(2) ?
C3 C12 C20 119.68(19) ?
C13 C12 C20 111.06(19) ?
C3 C12 C11 116.3(2) ?
C13 C12 C11 121.9(2) ?
C20 C12 C11 85.83(17) ?
O2 C13 N1 124.5(2) n
O2 C13 C12 128.1(2) n
N1 C13 C12 107.3(2) n
C15 C14 C19 121.6(2) n
C15 C14 H14 119.2 n
C19 C14 H14 119.2 n
C16 C15 C14 119.8(2) n
C16 C15 H15 120.1 n
C14 C15 H15 120.1 n
C15 C16 C17 119.8(2) n
C15 C16 H16 120.1 n
C17 C16 H16 120.1 n
C18 C17 C16 120.4(2) n
C18 C17 H17 119.8 n
C16 C17 H17 119.8 n
C17 C18 C19 120.8(2) n
C17 C18 H18 119.6 n
C19 C18 H18 119.6 n
C14 C19 C18 117.6(2) n
C14 C19 C20 121.9(2) n
C18 C19 C20 120.5(2) n
C21 C20 C19 136.1(2) ?
C21 C20 C12 93.44(19) ?
C19 C20 C12 130.4(2) ?
C20 C21 C22 135.4(2) ?
C20 C21 C11 94.53(19) ?
C22 C21 C11 129.8(2) ?
C27 C22 C23 118.3(2) n
C27 C22 C21 121.3(2) n
C23 C22 C21 120.4(2) n
C24 C23 C22 120.5(2) n
C24 C23 H23 119.8 n
C22 C23 H23 119.8 n
C25 C24 C23 120.4(3) n
C25 C24 H24 119.8 n
C23 C24 H24 119.8 n
C24 C25 C26 119.9(3) n
C24 C25 H25 120.0 n
C26 C25 H25 120.0 n
C25 C26 C27 120.1(3) n
C25 C26 H26 120.0 n
C27 C26 H26 120.0 n
C26 C27 C22 120.7(3) n
C26 C27 H27 119.6 n
C22 C27 H27 119.6 n
C13 N1 C2 113.0(2) n
C13 N1 C1 123.5(2) n
C2 N1 C1 123.4(2) n

loop_
_geom_bond_atom_site_label_1
_geom_bond_atom_site_label_2
_geom_bond_distance
_geom_bond_publ_flag
C1 N1 1.453(3) n
C1 H1A 0.9600 n
C1 H1B 0.9600 n
C1 H1C 0.9600 n
C2 O1 1.210(3) n
C2 N1 1.406(3) n
C2 C3 1.467(3) ?
C3 C4 1.333(3) ?
C3 C12 1.491(3) ?
C4 C5 1.453(3) ?
C4 H4 0.9300 n
C5 C6 1.392(3) n
C5 C10 1.407(3) ?
C6 C7 1.372(4) n
C6 H6 0.9300 n
C7 C8 1.379(4) n
C7 H7 0.9300 n
C8 C9 1.387(3) n
C8 H8 0.9300 n
C9 C10 1.376(3) n
C9 H9 0.9300 n
C10 C11 1.509(3) ?
C11 C21 1.525(3) ?
C11 C12 1.560(3) ?
C11 H11 0.9800 n
C12 C13 1.522(3) ?
C12 C20 1.541(3) ?
C13 O2 1.208(3) n
C13 N1 1.382(3) n
C14 C15 1.378(3) n
C14 C19 1.383(3) n
C14 H14 0.9300 n
C15 C16 1.376(3) n
C15 H15 0.9300 n
C16 C17 1.378(3) n
C16 H16 0.9300 n
C17 C18 1.371(3) n
C17 H17 0.9300 n
C18 C19 1.399(3) n
C18 H18 0.9300 n
C19 C20 1.461(3) ?
C20 C21 1.345(3) ?
C21 C22 1.462(3) ?
C22 C27 1.381(3) n
C22 C23 1.388(3) n
C23 C24 1.376(3) n
C23 H23 0.9300 n
C24 C25 1.365(4) n
C24 H24 0.9300 n
C25 C26 1.369(4) n
C25 H25 0.9300 n
C26 C27 1.378(4) n
C26 H26 0.9300 n
C27 H27 0.9300 n

loop_
_geom_torsion_atom_site_label_1
_geom_torsion_atom_site_label_2
_geom_torsion_atom_site_label_3
_geom_torsion_atom_site_label_4
_geom_torsion
_geom_torsion_publ_flag
O1 C2 C3 C4 -23.2(4) n
N1 C2 C3 C4 155.4(2) n
O1 C2 C3 C12 170.0(2) n
N1 C2 C3 C12 -11.4(2) n
C2 C3 C4 C5 -160.1(2) ?
C12 C3 C4 C5 4.9(3) ?
C3 C4 C5 C6 -176.9(2) ?
C3 C4 C5 C10 9.7(3) ?
C10 C5 C6 C7 -0.1(4) n
C4 C5 C6 C7 -173.6(2) n
C5 C6 C7 C8 1.5(4) n
C6 C7 C8 C9 -1.0(4) n
C7 C8 C9 C10 -0.9(4) n
C8 C9 C10 C5 2.3(4) n
C8 C9 C10 C11 -174.1(2) n
C6 C5 C10 C9 -1.8(3) n
C4 C5 C10 C9 171.7(2) n
C6 C5 C10 C11 174.6(2) n
C4 C5 C10 C11 -11.9(3) n
C9 C10 C11 C21 81.3(3) n
C5 C10 C11 C21 -95.0(2) ?
C9 C10 C11 C12 176.8(2) n
C5 C10 C11 C12 0.5(3) n
C4 C3 C12 C13 -151.6(2) ?
C2 C3 C12 C13 16.0(2) n
C4 C3 C12 C20 84.9(3) ?
C2 C3 C12 C20 -107.6(2) n
C4 C3 C12 C11 -15.9(3) ?
C2 C3 C12 C11 151.61(19) n
C10 C11 C12 C3 12.6(3) ?
C21 C11 C12 C3 123.9(2) ?
C10 C11 C12 C13 139.1(2) ?
C21 C11 C12 C13 -109.5(2) ?
C10 C11 C12 C20 -108.6(2) ?
C21 C11 C12 C20 2.74(16) ?
C3 C12 C13 O2 168.5(2) n
C20 C12 C13 O2 -62.4(3) n
C11 C12 C13 O2 36.1(4) n
C3 C12 C13 N1 -15.0(2) n
C20 C12 C13 N1 114.1(2) n
C11 C12 C13 N1 -147.4(2) n
C19 C14 C15 C16 -1.6(4) n
C14 C15 C16 C17 -0.3(4) n
C15 C16 C17 C18 1.4(4) n
C16 C17 C18 C19 -0.6(4) n
C15 C14 C19 C18 2.4(3) n
C15 C14 C19 C20 -175.7(2) n
C17 C18 C19 C14 -1.3(3) n
C17 C18 C19 C20 176.8(2) n
C14 C19 C20 C21 150.3(3) ?
C18 C19 C20 C21 -27.7(4) ?
C14 C19 C20 C12 -31.9(4) ?
C18 C19 C20 C12 150.1(2) ?
C3 C12 C20 C21 -121.1(2) ?
C13 C12 C20 C21 119.6(2) ?
C11 C12 C20 C21 -3.11(19) ?
C3 C12 C20 C19 60.5(3) ?
C13 C12 C20 C19 -58.9(3) ?
C11 C12 C20 C19 178.5(2) ?
C19 C20 C21 C22 -4.2(5) ?
C12 C20 C21 C22 177.5(3) ?
C19 C20 C21 C11 -178.5(3) ?
C12 C20 C21 C11 3.18(19) ?
C10 C11 C21 C20 112.0(2) ?
C12 C11 C21 C20 -3.14(19) ?
C10 C11 C21 C22 -62.8(3) ?
C12 C11 C21 C22 -177.9(2) ?
C20 C21 C22 C27 148.6(3) ?
C11 C21 C22 C27 -38.8(4) ?
C20 C21 C22 C23 -31.2(4) ?
C11 C21 C22 C23 141.4(2) ?
C27 C22 C23 C24 -1.9(4) n
C21 C22 C23 C24 177.9(2) n
C22 C23 C24 C25 0.6(4) n
C23 C24 C25 C26 1.3(4) n
C24 C25 C26 C27 -1.8(4) n
C25 C26 C27 C22 0.4(4) n
C23 C22 C27 C26 1.4(4) n
C21 C22 C27 C26 -178.4(2) n
O2 C13 N1 C2 -174.5(2) n
C12 C13 N1 C2 8.8(3) n
O2 C13 N1 C1 3.0(4) n
C12 C13 N1 C1 -173.8(2) n
O1 C2 N1 C13 -179.9(2) n
C3 C2 N1 C13 1.5(3) n
O1 C2 N1 C1 2.7(4) n
C3 C2 N1 C1 -175.9(2) n
